data_9010489
loop_
_publ_author_name
'Hughes, J. M.'
'Jolliff, B. L.'
'Rakovan, J.'

_publ_section_title
;The crystal chemistry of whitlockite and merrillite and the dehydrogenation
 of whitlockite to merrillite Locality: Palermo Mine, North Groton, Grafton
 County, New Hampshire
;
_journal_name_full 'American Mineralogist'
_journal_page_first 1300
_journal_page_last 1305
_journal_paper_doi 10.2138/am.2008.2683
_journal_volume 93
_journal_year 2008
_chemical_compound_source 'Palermo Mine, North Groton, Grafton County, New Hampshire'
_chemical_formula_sum 'Ca9.181 Fe0.429 H0.693 Mg0.571 O28 P7'
_chemical_name_mineral Whitlockite
_space_group_IT_number 161
_symmetry_space_group_name_Hall 'R 3 -2"c'
_symmetry_space_group_name_H-M 'R 3 c :H'
_cell_angle_alpha 90
_cell_angle_beta 90
_cell_angle_gamma 120
_cell_formula_units_Z 6
_cell_length_a 10.3612
_cell_length_b 10.3612
_cell_length_c 37.096
_cell_volume 3448.878
_database_code_amcsd 0004622
_exptl_crystal_density_diffrn 3.095
_cod_original_sg_symbol_H-M 'R 3 c'
_cod_original_formula_sum '(Mg.571 Fe.429) Ca9.181 P7 O28 H.693'
_cod_database_code 9010489

loop_
_space_group_symop_operation_xyz
x,y,z
2/3+x,1/3+y,1/3+z
1/3+x,2/3+y,2/3+z
x,x-y,1/2+z
2/3+x,1/3+x-y,5/6+z
1/3+x,2/3+x-y,1/6+z
-y,-x,1/2+z
2/3-y,1/3-x,5/6+z
1/3-y,2/3-x,1/6+z
-x+y,y,1/2+z
2/3-x+y,1/3+y,5/6+z
1/3-x+y,2/3+y,1/6+z
-y,x-y,z
2/3-y,1/3+x-y,1/3+z
1/3-y,2/3+x-y,2/3+z
-x+y,-x,z
2/3-x+y,1/3-x,1/3+z
1/3-x+y,2/3-x,2/3+z

loop_
_atom_site_label
_atom_site_fract_x
_atom_site_fract_y
_atom_site_fract_z
_atom_site_occupancy
_atom_site_U_iso_or_equiv
_atom_site_type_symbol
_atom_site_attached_hydrogens
Mg 0.00000 0.00000 0.00000 0.57100 0.00890 Mg 0
Fe 0.00000 0.00000 0.00000 0.42900 0.00890 Fe 0
CaB1 0.27895 0.14521 0.56616 1.00000 0.01015 Ca 0
CaB2 0.38756 0.17949 0.76821 1.00000 0.01128 Ca 0
CaB 0.28589 0.15301 0.67340 1.00000 0.02297 Ca 0
PB1 0.31608 0.14232 0.86487 1.00000 0.00908 P 0
PB2 0.34973 0.15633 0.96794 1.00000 0.00909 P 0
OIB1 0.27190 0.09130 0.82566 1.00000 0.01990 O 0
OIIB1 0.24554 0.23150 0.87850 1.00000 0.01540 O 0
OIIB3 0.27315 0.00089 0.88698 1.00000 0.01180 O 0
OIIB5 0.48750 0.24141 0.86869 1.00000 0.01390 O 0
OIIB2 0.39897 0.04698 0.95475 1.00000 0.01380 O 0
OIIB4 0.41720 0.30286 0.94715 1.00000 0.01700 O 0
OIIB6 0.17844 0.07904 0.96333 1.00000 0.01210 O 0
OIB2 0.39890 0.19368 0.00765 1.00000 0.01740 O 0
O-HIA 0.00000 0.00000 0.79740 0.69300 0.03400 O 0
PA 0.00000 0.00000 0.75472 0.72500 0.01280 P 0
OIIA -0.02300 0.12900 0.74090 0.57000 0.01110 O 0
CaIIA 0.00000 0.00000 0.81110 0.18100 0.03800 Ca 0
PA* 0.00000 0.00000 0.73290 0.27500 0.00480 P 0
OIA* 0.00000 0.00000 0.69230 0.30700 0.01100 O 0
OIIA* -0.00680 0.13590 0.74840 0.43000 0.01150 O 0

loop_
_cod_changelog_entry_id
_cod_changelog_entry_author
_cod_changelog_entry_date
_cod_changelog_entry_text
1
;cod-tools version 3.8.0
Id: cif_guess_AMCSD_atom_types 9581 2023-05-17 12:35:41Z saulius
;
2023-05-23T09:20:16+03:00
;Derived atom types and hydrogen counts
from atom names that follow the AMCSD naming convention
(Wat == water, O-H == hydroxyl).
;

loop_
_cod_related_entry_id
_cod_related_entry_database
_cod_related_entry_code
1 AMCSD 0004622
